data_4106129
loop_
_publ_author_name
'Azusa Iida'
'Shigehiro Yamaguchi'

_publ_contact_author_address
;Department of chemistry, Graduate school of science, Nagoya university
Furo, Chikusa, Nagoya, 464-8602, Japan
;
_publ_contact_author_email yamaguchi.shigehiro@b.mbox.nagoya-u.ac.jp
_publ_contact_author_fax +81527895947
_publ_contact_author_name 'Yamaguchi Shigehiro'
_publ_contact_author_phone +81527892291
_publ_section_title
;
 Thiophene-Fused Ladder Boroles with High Antiaromaticity
;
_journal_name_full 'Journal of the American Chemical Society'
_journal_page_first 6952
_journal_page_last 6955
_journal_paper_doi 10.1021/ja2019977
_journal_volume 133
_journal_year 2011
_chemical_formula_sum 'C31 H31 B S2'
_chemical_formula_weight 478.49
_chemical_melting_point 418.5
_chemical_name_common cmpd4
_chemical_name_systematic
; 
  bis(benzothieno)borole  
;
_space_group_IT_number 2
_symmetry_cell_setting triclinic
_symmetry_space_group_name_Hall '-P 1'
_symmetry_space_group_name_H-M 'P -1'
_atom_sites_solution_hydrogens geom
_atom_sites_solution_primary direct
_atom_sites_solution_secondary difmap
_audit_creation_method SHELXL-97
_cell_angle_alpha 87.099(9)
_cell_angle_beta 69.844(7)
_cell_angle_gamma 66.206(7)
_cell_formula_units_Z 2
_cell_length_a 10.1867(11)
_cell_length_b 11.1461(18)
_cell_length_c 13.737(2)
_cell_measurement_reflns_used 3598
_cell_measurement_temperature 123(2)
_cell_measurement_theta_max 31.5050
_cell_measurement_theta_min 2.0083
_cell_volume 1332.6(3)
_computing_cell_refinement 'CrystalClear (Rigaku Corp., 2000)'
_computing_data_collection 'CrystalClear (Rigaku Corp., 2000)'
_computing_data_reduction 'CrystalClear (Rigaku Corp., 2000)'
_computing_molecular_graphics 'ORTEP 3 for windows'
_computing_structure_refinement 'SHELXL-97 (Sheldrick, 1997)'
_computing_structure_solution 'SHELXS-97 (Sheldrick, 1990)'
_diffrn_ambient_temperature 123(2)
_diffrn_detector_area_resol_mean 28.5714
_diffrn_measured_fraction_theta_full 0.960
_diffrn_measured_fraction_theta_max 0.960
_diffrn_measurement_device_type
;
Saturn70 CCD (4x4 bin mode) with MicroMax-007
;
_diffrn_measurement_method dtprofit.ref
_diffrn_radiation_monochromator graphite
_diffrn_radiation_source 'fine-focus sealed tube'
_diffrn_radiation_type MoK\a
_diffrn_radiation_wavelength 0.71070
_diffrn_reflns_av_R_equivalents 0.0343
_diffrn_reflns_av_sigmaI/netI 0.0578
_diffrn_reflns_limit_h_max 11
_diffrn_reflns_limit_h_min -13
_diffrn_reflns_limit_k_max 14
_diffrn_reflns_limit_k_min -14
_diffrn_reflns_limit_l_max 12
_diffrn_reflns_limit_l_min -17
_diffrn_reflns_number 10905
_diffrn_reflns_theta_full 27.50
_diffrn_reflns_theta_max 27.50
_diffrn_reflns_theta_min 2.01
_exptl_absorpt_coefficient_mu 0.217
_exptl_absorpt_correction_T_max 0.9957
_exptl_absorpt_correction_T_min 0.9682
_exptl_absorpt_correction_type multi-scan
_exptl_absorpt_process_details 'Jacobson, R. (1998) Private communication'
_exptl_crystal_colour blue
_exptl_crystal_density_diffrn 1.192
_exptl_crystal_description block
_exptl_crystal_F_000 508
_exptl_crystal_size_max 0.15
_exptl_crystal_size_mid 0.05
_exptl_crystal_size_min 0.02
_refine_diff_density_max 0.327
_refine_diff_density_min -0.346
_refine_diff_density_rms 0.056
_refine_ls_extinction_coef none
_refine_ls_extinction_method none
_refine_ls_goodness_of_fit_ref 1.095
_refine_ls_hydrogen_treatment constr
_refine_ls_matrix_type full
_refine_ls_number_parameters 313
_refine_ls_number_reflns 5891
_refine_ls_number_restraints 0
_refine_ls_restrained_S_all 1.095
_refine_ls_R_factor_all 0.0759
_refine_ls_R_factor_gt 0.0491
_refine_ls_shift/su_max 0.001
_refine_ls_shift/su_mean 0.000
_refine_ls_structure_factor_coef Fsqd
_refine_ls_weighting_details 'calc w=1/[\s^2^(Fo^2^)+(0.0593P)^2^+0.0814P] where P=(Fo^2^+2Fc^2^)/3'
_refine_ls_weighting_scheme calc
_refine_ls_wR_factor_gt 0.1122
_refine_ls_wR_factor_ref 0.1263
_reflns_number_gt 4202
_reflns_number_total 5891
_reflns_threshold_expression >2sigma(I)
_cod_data_source_file ja2019977_si_005.cif
_cod_data_source_block ai-sbs'
_cod_database_code 4106129

loop_
_symmetry_equiv_pos_as_xyz
'x, y, z'
'-x, -y, -z'

loop_
_atom_site_label
_atom_site_type_symbol
_atom_site_fract_x
_atom_site_fract_y
_atom_site_fract_z
_atom_site_U_iso_or_equiv
_atom_site_adp_type
_atom_site_occupancy
_atom_site_symmetry_multiplicity
_atom_site_calc_flag
_atom_site_refinement_flags
B1 B 0.6447(2) 0.6860(2) 0.23864(16) 0.0178(4) Uani 1 1 d .
C1 C 0.6510(2) 0.54894(19) 0.20795(14) 0.0182(4) Uani 1 1 d .
C2 C 0.5502(2) 0.57256(19) 0.15618(14) 0.0189(4) Uani 1 1 d .
C3 C 0.4764(2) 0.7147(2) 0.14591(15) 0.0189(4) Uani 1 1 d .
C4 C 0.5237(2) 0.7862(2) 0.19423(15) 0.0199(4) Uani 1 1 d .
C5 C 0.7266(2) 0.41176(19) 0.21531(14) 0.0187(4) Uani 1 1 d .
C6 C 0.8394(2) 0.3458(2) 0.25937(15) 0.0235(4) Uani 1 1 d .
H1 H 0.8762 0.3945 0.2896 0.028 Uiso 1 1 calc R
C7 C 0.8962(2) 0.2110(2) 0.25867(16) 0.0264(5) Uani 1 1 d .
H2 H 0.9725 0.1671 0.2884 0.032 Uiso 1 1 calc R
C8 C 0.8432(2) 0.1371(2) 0.21466(16) 0.0285(5) Uani 1 1 d .
H3 H 0.8831 0.0441 0.2157 0.034 Uiso 1 1 calc R
C9 C 0.7332(2) 0.1984(2) 0.16965(16) 0.0255(5) Uani 1 1 d .
H4 H 0.6978 0.1485 0.1393 0.031 Uiso 1 1 calc R
C10 C 0.6757(2) 0.3352(2) 0.17003(15) 0.0204(4) Uani 1 1 d .
S1 S 0.53864(6) 0.43433(5) 0.11735(4) 0.02363(14) Uani 1 1 d .
C11 C 0.4551(2) 0.9240(2) 0.18353(15) 0.0209(4) Uani 1 1 d .
C12 C 0.4691(2) 1.0312(2) 0.22198(17) 0.0260(5) Uani 1 1 d .
H5 H 0.5322 1.0169 0.2625 0.031 Uiso 1 1 calc R
C13 C 0.3913(2) 1.1567(2) 0.20094(19) 0.0326(5) Uani 1 1 d .
H6 H 0.3996 1.2289 0.2283 0.039 Uiso 1 1 calc R
C14 C 0.3001(3) 1.1798(2) 0.1398(2) 0.0375(6) Uani 1 1 d .
H7 H 0.2494 1.2670 0.1248 0.045 Uiso 1 1 calc R
C15 C 0.2830(2) 1.0775(2) 0.10116(18) 0.0332(5) Uani 1 1 d .
H8 H 0.2205 1.0932 0.0601 0.040 Uiso 1 1 calc R
C16 C 0.3595(2) 0.9506(2) 0.12364(16) 0.0242(4) Uani 1 1 d .
S2 S 0.35323(6) 0.80664(5) 0.08457(4) 0.02518(14) Uani 1 1 d .
C17 C 0.7398(2) 0.71459(18) 0.29483(14) 0.0170(4) Uani 1 1 d .
C18 C 0.8832(2) 0.71324(19) 0.23602(14) 0.0183(4) Uani 1 1 d .
C19 C 0.9690(2) 0.7386(2) 0.28560(15) 0.0215(4) Uani 1 1 d .
H9 H 1.0665 0.7368 0.2451 0.026 Uiso 1 1 calc R
C20 C 0.9146(2) 0.7664(2) 0.39328(15) 0.0213(4) Uani 1 1 d .
C21 C 0.7727(2) 0.7659(2) 0.45101(15) 0.0238(4) Uani 1 1 d .
H10 H 0.7349 0.7833 0.5247 0.029 Uiso 1 1 calc R
C22 C 0.6847(2) 0.74047(19) 0.40368(15) 0.0202(4) Uani 1 1 d .
C23 C 0.5282(2) 0.7408(2) 0.46652(16) 0.0269(5) Uani 1 1 d .
H11 H 0.4942 0.7093 0.4166 0.032 Uiso 1 1 calc R
C24 C 0.4077(2) 0.8792(2) 0.5124(2) 0.0380(6) Uani 1 1 d .
H12 H 0.4372 0.9142 0.5616 0.057 Uiso 1 1 calc R
H13 H 0.3081 0.8760 0.5489 0.057 Uiso 1 1 calc R
H14 H 0.4004 0.9365 0.4562 0.057 Uiso 1 1 calc R
C25 C 0.5369(3) 0.6456(3) 0.5490(2) 0.0491(7) Uani 1 1 d .
H15 H 0.5702 0.6729 0.5997 0.074 Uiso 1 1 calc R
H16 H 0.6106 0.5568 0.5160 0.074 Uiso 1 1 calc R
H17 H 0.4355 0.6453 0.5847 0.074 Uiso 1 1 calc R
C26 C 0.9433(2) 0.6830(2) 0.11832(14) 0.0212(4) Uani 1 1 d .
H18 H 0.8619 0.6718 0.0999 0.025 Uiso 1 1 calc R
C27 C 0.9716(2) 0.7959(2) 0.06162(16) 0.0290(5) Uani 1 1 d .
H19 H 0.8770 0.8768 0.0852 0.044 Uiso 1 1 calc R
H20 H 1.0035 0.7749 -0.0136 0.044 Uiso 1 1 calc R
H21 H 1.0527 0.8086 0.0768 0.044 Uiso 1 1 calc R
C28 C 1.0864(2) 0.5533(2) 0.08167(17) 0.0338(5) Uani 1 1 d .
H22 H 1.1674 0.5592 0.1015 0.051 Uiso 1 1 calc R
H23 H 1.1220 0.5362 0.0057 0.051 Uiso 1 1 calc R
H24 H 1.0616 0.4812 0.1143 0.051 Uiso 1 1 calc R
C29 C 1.0109(2) 0.7904(2) 0.44735(17) 0.0279(5) Uani 1 1 d .
H25 H 0.9412 0.8347 0.5189 0.034 Uiso 1 1 calc R
C30 C 1.0872(3) 0.8801(3) 0.39068(19) 0.0420(6) Uani 1 1 d .
H26 H 1.1451 0.8947 0.4295 0.063 Uiso 1 1 calc R
H27 H 1.0083 0.9649 0.3859 0.063 Uiso 1 1 calc R
H28 H 1.1571 0.8383 0.3204 0.063 Uiso 1 1 calc R
C31 C 1.1321(4) 0.6608(3) 0.4585(3) 0.0659(10) Uani 1 1 d .
H29 H 1.0822 0.6071 0.5007 0.099 Uiso 1 1 calc R
H30 H 1.1935 0.6784 0.4927 0.099 Uiso 1 1 calc R
H31 H 1.1990 0.6134 0.3894 0.099 Uiso 1 1 calc R

loop_
_atom_site_aniso_label
_atom_site_aniso_U_11
_atom_site_aniso_U_22
_atom_site_aniso_U_33
_atom_site_aniso_U_23
_atom_site_aniso_U_13
_atom_site_aniso_U_12
B1 0.0151(11) 0.0225(11) 0.0141(10) 0.0013(8) -0.0013(9) -0.0091(9)
C1 0.0174(10) 0.0218(10) 0.0177(9) 0.0024(8) -0.0057(8) -0.0107(8)
C2 0.0177(10) 0.0216(10) 0.0183(9) -0.0013(8) -0.0043(8) -0.0103(8)
C3 0.0149(9) 0.0220(10) 0.0195(10) 0.0000(8) -0.0056(8) -0.0075(8)
C4 0.0169(10) 0.0231(10) 0.0203(10) 0.0001(8) -0.0056(8) -0.0093(8)
C5 0.0172(10) 0.0219(10) 0.0159(9) 0.0016(8) -0.0021(8) -0.0102(8)
C6 0.0246(11) 0.0257(11) 0.0210(10) 0.0045(8) -0.0071(8) -0.0123(9)
C7 0.0262(11) 0.0240(11) 0.0267(11) 0.0057(9) -0.0082(9) -0.0095(9)
C8 0.0336(12) 0.0193(11) 0.0253(11) 0.0040(8) -0.0029(9) -0.0104(9)
C9 0.0282(11) 0.0225(11) 0.0254(11) 0.0006(9) -0.0045(9) -0.0142(9)
C10 0.0186(10) 0.0225(10) 0.0180(9) -0.0001(8) -0.0018(8) -0.0101(8)
S1 0.0270(3) 0.0239(3) 0.0260(3) -0.0002(2) -0.0112(2) -0.0144(2)
C11 0.0169(10) 0.0235(11) 0.0216(10) 0.0023(8) -0.0060(8) -0.0082(8)
C12 0.0236(11) 0.0247(11) 0.0306(11) 0.0025(9) -0.0101(9) -0.0103(9)
C13 0.0279(12) 0.0211(11) 0.0472(14) 0.0020(10) -0.0115(11) -0.0099(9)
C14 0.0295(13) 0.0241(12) 0.0554(16) 0.0116(11) -0.0173(12) -0.0065(10)
C15 0.0254(12) 0.0327(13) 0.0413(14) 0.0094(11) -0.0183(10) -0.0069(10)
C16 0.0198(11) 0.0289(12) 0.0250(11) 0.0022(9) -0.0093(9) -0.0098(9)
S2 0.0225(3) 0.0291(3) 0.0280(3) 0.0015(2) -0.0145(2) -0.0098(2)
C17 0.0164(9) 0.0167(9) 0.0176(9) 0.0015(7) -0.0058(8) -0.0065(8)
C18 0.0205(10) 0.0196(10) 0.0179(9) 0.0008(8) -0.0085(8) -0.0098(8)
C19 0.0179(10) 0.0266(11) 0.0208(10) -0.0007(8) -0.0065(8) -0.0099(8)
C20 0.0226(10) 0.0227(10) 0.0223(10) -0.0001(8) -0.0117(8) -0.0094(8)
C21 0.0259(11) 0.0268(11) 0.0153(9) -0.0004(8) -0.0064(8) -0.0080(9)
C22 0.0194(10) 0.0216(10) 0.0182(9) 0.0015(8) -0.0052(8) -0.0084(8)
C23 0.0255(11) 0.0357(13) 0.0200(10) 0.0016(9) -0.0046(9) -0.0159(10)
C24 0.0228(12) 0.0394(14) 0.0442(14) 0.0042(11) -0.0043(10) -0.0118(11)
C25 0.0354(14) 0.0527(17) 0.0489(16) 0.0215(13) -0.0029(12) -0.0203(13)
C26 0.0189(10) 0.0299(11) 0.0168(9) -0.0024(8) -0.0053(8) -0.0122(9)
C27 0.0283(11) 0.0401(13) 0.0192(10) 0.0058(9) -0.0087(9) -0.0148(10)
C28 0.0343(13) 0.0333(13) 0.0240(11) -0.0040(10) -0.0033(10) -0.0094(10)
C29 0.0306(12) 0.0344(12) 0.0246(11) -0.0030(9) -0.0160(9) -0.0131(10)
C30 0.0425(14) 0.0646(18) 0.0350(13) -0.0024(12) -0.0163(12) -0.0346(14)
C31 0.086(2) 0.0475(18) 0.093(2) 0.0093(17) -0.078(2) -0.0180(16)

loop_
_atom_type_symbol
_atom_type_description
_atom_type_scat_dispersion_real
_atom_type_scat_dispersion_imag
_atom_type_scat_source
C C 0.0033 0.0016 'International Tables Vol C Tables 4.2.6.8 and 6.1.1.4'
H H 0.0000 0.0000 'International Tables Vol C Tables 4.2.6.8 and 6.1.1.4'
B B 0.0013 0.0007 'International Tables Vol C Tables 4.2.6.8 and 6.1.1.4'
S S 0.1246 0.1234 'International Tables Vol C Tables 4.2.6.8 and 6.1.1.4'

loop_
_geom_angle_atom_site_label_1
_geom_angle_atom_site_label_2
_geom_angle_atom_site_label_3
_geom_angle
C17 B1 C4 128.60(18)
C17 B1 C1 128.51(18)
C4 B1 C1 102.84(15)
C2 C1 C5 111.46(17)
C2 C1 B1 107.54(17)
C5 C1 B1 140.99(17)
C1 C2 C3 110.99(17)
C1 C2 S1 114.68(15)
C3 C2 S1 134.33(15)
C4 C3 C2 110.91(17)
C4 C3 S2 114.48(15)
C2 C3 S2 134.57(15)
C3 C4 C11 111.63(18)
C3 C4 B1 107.68(17)
C11 C4 B1 140.57(18)
C6 C5 C10 118.19(18)
C6 C5 C1 129.77(18)
C10 C5 C1 112.03(17)
C7 C6 C5 120.00(19)
C7 C6 H1 120.0
C5 C6 H1 120.0
C6 C7 C8 121.0(2)
C6 C7 H2 119.5
C8 C7 H2 119.5
C9 C8 C7 120.7(2)
C9 C8 H3 119.6
C7 C8 H3 119.6
C8 C9 C10 118.39(19)
C8 C9 H4 120.8
C10 C9 H4 120.8
C9 C10 C5 121.74(19)
C9 C10 S1 126.93(16)
C5 C10 S1 111.34(15)
C2 S1 C10 90.46(9)
C12 C11 C16 117.82(19)
C12 C11 C4 130.48(18)
C16 C11 C4 111.71(18)
C13 C12 C11 120.0(2)
C13 C12 H5 120.0
C11 C12 H5 120.0
C12 C13 C14 121.0(2)
C12 C13 H6 119.5
C14 C13 H6 119.5
C15 C14 C13 120.8(2)
C15 C14 H7 119.6
C13 C14 H7 119.6
C14 C15 C16 118.5(2)
C14 C15 H8 120.8
C16 C15 H8 120.8
C15 C16 C11 122.0(2)
C15 C16 S2 126.53(17)
C11 C16 S2 111.49(16)
C3 S2 C16 90.67(9)
C18 C17 C22 119.38(17)
C18 C17 B1 119.54(16)
C22 C17 B1 121.07(16)
C19 C18 C17 119.91(17)
C19 C18 C26 120.98(16)
C17 C18 C26 119.11(16)
C20 C19 C18 121.28(17)
C20 C19 H9 119.4
C18 C19 H9 119.4
C19 C20 C21 118.26(17)
C19 C20 C29 121.02(17)
C21 C20 C29 120.66(18)
C22 C21 C20 121.73(18)
C22 C21 H10 119.1
C20 C21 H10 119.1
C21 C22 C17 119.42(17)
C21 C22 C23 122.00(17)
C17 C22 C23 118.58(17)
C25 C23 C24 111.8(2)
C25 C23 C22 112.21(18)
C24 C23 C22 111.92(18)
C25 C23 H11 106.8
C24 C23 H11 106.8
C22 C23 H11 106.8
C23 C24 H12 109.5
C23 C24 H13 109.5
H12 C24 H13 109.5
C23 C24 H14 109.5
H12 C24 H14 109.5
H13 C24 H14 109.5
C23 C25 H15 109.5
C23 C25 H16 109.5
H15 C25 H16 109.5
C23 C25 H17 109.5
H15 C25 H17 109.5
H16 C25 H17 109.5
C18 C26 C27 112.11(16)
C18 C26 C28 111.38(17)
C27 C26 C28 111.49(17)
C18 C26 H18 107.2
C27 C26 H18 107.2
C28 C26 H18 107.2
C26 C27 H19 109.5
C26 C27 H20 109.5
H19 C27 H20 109.5
C26 C27 H21 109.5
H19 C27 H21 109.5
H20 C27 H21 109.5
C26 C28 H22 109.5
C26 C28 H23 109.5
H22 C28 H23 109.5
C26 C28 H24 109.5
H22 C28 H24 109.5
H23 C28 H24 109.5
C31 C29 C20 110.69(19)
C31 C29 C30 109.7(2)
C20 C29 C30 112.58(18)
C31 C29 H25 107.9
C20 C29 H25 107.9
C30 C29 H25 107.9
C29 C30 H26 109.5
C29 C30 H27 109.5
H26 C30 H27 109.5
C29 C30 H28 109.5
H26 C30 H28 109.5
H27 C30 H28 109.5
C29 C31 H29 109.5
C29 C31 H30 109.5
H29 C31 H30 109.5
C29 C31 H31 109.5
H29 C31 H31 109.5
H30 C31 H31 109.5

loop_
_geom_bond_atom_site_label_1
_geom_bond_atom_site_label_2
_geom_bond_distance
B1 C17 1.557(3)
B1 C4 1.574(3)
B1 C1 1.576(3)
C1 C2 1.377(3)
C1 C5 1.424(3)
C2 C3 1.478(3)
C2 S1 1.7162(19)
C3 C4 1.376(3)
C3 S2 1.714(2)
C4 C11 1.431(3)
C5 C6 1.407(3)
C5 C10 1.420(3)
C6 C7 1.375(3)
C6 H1 0.9500
C7 C8 1.404(3)
C7 H2 0.9500
C8 C9 1.386(3)
C8 H3 0.9500
C9 C10 1.394(3)
C9 H4 0.9500
C10 S1 1.751(2)
C11 C12 1.407(3)
C11 C16 1.417(3)
C12 C13 1.375(3)
C12 H5 0.9500
C13 C14 1.398(3)
C13 H6 0.9500
C14 C15 1.379(3)
C14 H7 0.9500
C15 C16 1.391(3)
C15 H8 0.9500
C16 S2 1.749(2)
C17 C18 1.399(2)
C17 C22 1.403(3)
C18 C19 1.391(3)
C18 C26 1.520(3)
C19 C20 1.391(3)
C19 H9 0.9500
C20 C21 1.391(3)
C20 C29 1.523(3)
C21 C22 1.390(3)
C21 H10 0.9500
C22 C23 1.528(3)
C23 C25 1.513(3)
C23 C24 1.524(3)
C23 H11 1.0000
C24 H12 0.9800
C24 H13 0.9800
C24 H14 0.9800
C25 H15 0.9800
C25 H16 0.9800
C25 H17 0.9800
C26 C27 1.520(3)
C26 C28 1.529(3)
C26 H18 1.0000
C27 H19 0.9800
C27 H20 0.9800
C27 H21 0.9800
C28 H22 0.9800
C28 H23 0.9800
C28 H24 0.9800
C29 C31 1.517(3)
C29 C30 1.531(3)
C29 H25 1.0000
C30 H26 0.9800
C30 H27 0.9800
C30 H28 0.9800
C31 H29 0.9800
C31 H30 0.9800
C31 H31 0.9800

loop_
_geom_torsion_atom_site_label_1
_geom_torsion_atom_site_label_2
_geom_torsion_atom_site_label_3
_geom_torsion_atom_site_label_4
_geom_torsion
C17 B1 C1 C2 -177.77(18)
C4 B1 C1 C2 -0.1(2)
C17 B1 C1 C5 1.4(4)
C4 B1 C1 C5 179.1(2)
C5 C1 C2 C3 -178.10(15)
B1 C1 C2 C3 1.3(2)
C5 C1 C2 S1 1.4(2)
B1 C1 C2 S1 -179.23(12)
C1 C2 C3 C4 -2.3(2)
S1 C2 C3 C4 178.43(15)
C1 C2 C3 S2 175.00(16)
S1 C2 C3 S2 -4.3(3)
C2 C3 C4 C11 179.04(16)
S2 C3 C4 C11 1.2(2)
C2 C3 C4 B1 2.1(2)
S2 C3 C4 B1 -175.75(13)
C17 B1 C4 C3 176.43(18)
C1 B1 C4 C3 -1.3(2)
C17 B1 C4 C11 0.9(4)
C1 B1 C4 C11 -176.8(2)
C2 C1 C5 C6 178.38(18)
B1 C1 C5 C6 -0.7(4)
C2 C1 C5 C10 -1.6(2)
B1 C1 C5 C10 179.3(2)
C10 C5 C6 C7 -0.6(3)
C1 C5 C6 C7 179.43(19)
C5 C6 C7 C8 -0.2(3)
C6 C7 C8 C9 0.8(3)
C7 C8 C9 C10 -0.6(3)
C8 C9 C10 C5 -0.2(3)
C8 C9 C10 S1 179.34(15)
C6 C5 C10 C9 0.8(3)
C1 C5 C10 C9 -179.23(18)
C6 C5 C10 S1 -178.83(14)
C1 C5 C10 S1 1.1(2)
C1 C2 S1 C10 -0.60(15)
C3 C2 S1 C10 178.7(2)
C9 C10 S1 C2 -179.93(19)
C5 C10 S1 C2 -0.33(14)
C3 C4 C11 C12 178.6(2)
B1 C4 C11 C12 -5.9(4)
C3 C4 C11 C16 -1.5(2)
B1 C4 C11 C16 173.9(2)
C16 C11 C12 C13 -0.1(3)
C4 C11 C12 C13 179.7(2)
C11 C12 C13 C14 -1.2(3)
C12 C13 C14 C15 1.5(4)
C13 C14 C15 C16 -0.5(3)
C14 C15 C16 C11 -0.8(3)
C14 C15 C16 S2 179.20(17)
C12 C11 C16 C15 1.1(3)
C4 C11 C16 C15 -178.73(19)
C12 C11 C16 S2 -178.92(15)
C4 C11 C16 S2 1.2(2)
C4 C3 S2 C16 -0.40(15)
C2 C3 S2 C16 -177.6(2)
C15 C16 S2 C3 179.5(2)
C11 C16 S2 C3 -0.50(15)
C4 B1 C17 C18 -89.6(2)
C1 B1 C17 C18 87.5(3)
C4 B1 C17 C22 90.9(3)
C1 B1 C17 C22 -91.9(2)
C22 C17 C18 C19 -0.5(3)
B1 C17 C18 C19 -179.97(18)
C22 C17 C18 C26 179.05(18)
B1 C17 C18 C26 -0.4(3)
C17 C18 C19 C20 -0.4(3)
C26 C18 C19 C20 179.96(19)
C18 C19 C20 C21 1.2(3)
C18 C19 C20 C29 178.34(19)
C19 C20 C21 C22 -1.0(3)
C29 C20 C21 C22 -178.14(19)
C20 C21 C22 C17 0.0(3)
C20 C21 C22 C23 -179.51(19)
C18 C17 C22 C21 0.8(3)
B1 C17 C22 C21 -179.83(19)
C18 C17 C22 C23 -179.70(18)
B1 C17 C22 C23 -0.3(3)
C21 C22 C23 C25 -56.4(3)
C17 C22 C23 C25 124.1(2)
C21 C22 C23 C24 70.3(3)
C17 C22 C23 C24 -109.3(2)
C19 C18 C26 C27 -60.5(2)
C17 C18 C26 C27 119.9(2)
C19 C18 C26 C28 65.2(2)
C17 C18 C26 C28 -114.4(2)
C19 C20 C29 C31 -79.2(3)
C21 C20 C29 C31 97.9(3)
C19 C20 C29 C30 44.0(3)
C21 C20 C29 C30 -138.9(2)

loop_
_cod_related_entry_id
_cod_related_entry_database
_cod_related_entry_code
1 ChemSpider 30660247
